data_7228347
loop_
_publ_author_name
'Sok, Nicolas'
'Baglin, Isabelle'
'Basset, Christelle'
'Fakkor, Fatima'
'Kohli, Evelyne'
'Rousselin, Yoann'
'Bernhard, Claire'
'Boschetti, Fr\'ed\'eric'
'Goze, Christine'
'Denat, Franck'

_publ_section_title
;
 Straightforward synthesis of bis-tetraazacycloalkanes: towards new
 potential CXCR4 antagonists?
;
_journal_issue 45
_journal_name_full 'RSC Adv.'
_journal_page_first 28291
_journal_paper_doi 10.1039/C7RA04218C
_journal_volume 7
_journal_year 2017
_chemical_formula_moiety 'C18 H27 N5 O'
_chemical_formula_sum 'C18 H27 N5 O'
_chemical_formula_weight 329.44
_space_group_crystal_system monoclinic
_space_group_IT_number 14
_space_group_name_Hall '-P 2ybc'
_space_group_name_H-M_alt 'P 1 21/c 1'
_symmetry_space_group_name_Hall '-P 2ybc'
_symmetry_space_group_name_H-M 'P 1 21/c 1'
_atom_sites_solution_hydrogens mixed
_atom_sites_solution_primary direct
_audit_creation_date 2016-03-31
_audit_creation_method
;
Olex2 1.2
(compiled Feb 16 2016 13:09:46 for OlexSys, GUI svn.r5155)
;
_audit_update_record
;
2016-04-26 deposited with the CCDC.
2017-05-23 downloaded from the CCDC.
;
_cell_angle_alpha 90
_cell_angle_beta 114.6840(10)
_cell_angle_gamma 90
_cell_formula_units_Z 4
_cell_length_a 13.2517(5)
_cell_length_b 12.3383(4)
_cell_length_c 12.0306(4)
_cell_measurement_reflns_used 28874
_cell_measurement_temperature 115(2)
_cell_measurement_theta_max 27.485
_cell_measurement_theta_min 0.998
_cell_volume 1787.31(11)
_computing_cell_refinement 'HKL Scalepack (Otwinowski & Minor 1997)'
_computing_data_collection 'Collect (Nonius BV, 1997-2000)'
_computing_data_reduction 'HKL Denzo and Scalepack (Otwinowski & Minor 1997)'
_computing_molecular_graphics 'Olex2 (Dolomanov et al., 2009)'
_computing_publication_material 'Olex2 (Dolomanov et al., 2009)'
_computing_structure_refinement 'ShelXL (Sheldrick, 2015)'
_computing_structure_solution 'SIR97 (Burla et al., 2007)'
_diffrn_ambient_temperature 115(2)
_diffrn_detector 'CCD Plate'
_diffrn_detector_area_resol_mean 9
_diffrn_detector_type CCD
_diffrn_measured_fraction_theta_full 0.998
_diffrn_measured_fraction_theta_max 0.994
_diffrn_measurement_device '95mm CCD camera on \k-goniostat'
_diffrn_measurement_device_type 'Nonius Kappa CCD'
_diffrn_measurement_method '\f and \w scans''
_diffrn_orient_matrix_type 'Nonius Collect from scalepack cell'
_diffrn_radiation_collimation '0.6 mm'
_diffrn_radiation_monochromator 'horizonally mounted graphite crystal'
_diffrn_radiation_probe x-ray
_diffrn_radiation_type MoK\a
_diffrn_radiation_wavelength 0.71073
_diffrn_reflns_av_R_equivalents 0.0656
_diffrn_reflns_av_unetI/netI 0.0621
_diffrn_reflns_Laue_measured_fraction_full 0.998
_diffrn_reflns_Laue_measured_fraction_max 0.994
_diffrn_reflns_limit_h_max 17
_diffrn_reflns_limit_h_min -17
_diffrn_reflns_limit_k_max 15
_diffrn_reflns_limit_k_min -16
_diffrn_reflns_limit_l_max 15
_diffrn_reflns_limit_l_min -15
_diffrn_reflns_number 14520
_diffrn_reflns_point_group_measured_fraction_full 0.998
_diffrn_reflns_point_group_measured_fraction_max 0.994
_diffrn_reflns_theta_full 25.242
_diffrn_reflns_theta_max 27.562
_diffrn_reflns_theta_min 2.363
_diffrn_source 'X-ray tube'
_diffrn_source_target Mo
_diffrn_source_type 'Siemens KFF Mo 2K-180'
_exptl_absorpt_coefficient_mu 0.079
_exptl_absorpt_correction_type none
_exptl_crystal_colour 'clear light colourless'
_exptl_crystal_colour_lustre clear
_exptl_crystal_colour_modifier light
_exptl_crystal_colour_primary colourless
_exptl_crystal_density_diffrn 1.224
_exptl_crystal_density_method 'not measured'
_exptl_crystal_description prism
_exptl_crystal_F_000 712
_exptl_crystal_recrystallization_method 'The material was recrystallised from hexane by slow evaporation'
_exptl_crystal_size_max 0.2
_exptl_crystal_size_mid 0.1
_exptl_crystal_size_min 0.1
_refine_diff_density_max 0.176
_refine_diff_density_min -0.184
_refine_diff_density_rms 0.038
_refine_ls_extinction_method none
_refine_ls_goodness_of_fit_ref 1.022
_refine_ls_hydrogen_treatment mixed
_refine_ls_matrix_type full
_refine_ls_number_constraints 0
_refine_ls_number_parameters 226
_refine_ls_number_reflns 4104
_refine_ls_number_restraints 24
_refine_ls_restrained_S_all 1.020
_refine_ls_R_factor_all 0.1066
_refine_ls_R_factor_gt 0.0507
_refine_ls_shift/su_max 0.000
_refine_ls_shift/su_mean 0.000
_refine_ls_structure_factor_coef Fsqd
_refine_ls_weighting_details 'w=1/[\s^2^(Fo^2^)+(0.0412P)^2^+0.4008P] where P=(Fo^2^+2Fc^2^)/3'
_refine_ls_weighting_scheme calc
_refine_ls_wR_factor_gt 0.1009
_refine_ls_wR_factor_ref 0.1180
_reflns_Friedel_coverage 0.000
_reflns_number_gt 2485
_reflns_number_total 4104
_reflns_threshold_expression 'I > 2\s(I)'
_cod_data_source_file c7ra04218c2.cif
_cod_data_source_block compound_12
_cod_database_code 7228347
_publcif_datablock.id {2dce831f-99e8-4974-ad19-540f259f3a8c}

_shelx_space_group_comment
;
The symmetry employed for this shelxl refinement is uniquely defined
by the following loop, which should always be used as a source of
symmetry information in preference to the above space-group names.
They are only intended as comments.
;
_shelx_estimated_absorpt_t_max 0.992
_shelx_estimated_absorpt_t_min 0.984
_olex2_refinement_description
;
1. Fixed Uiso
 At 1.2 times of:
  All C(H) groups, All C(H,H) groups, All N(H) groups
2. Rigid body (RIGU) restrains
 All non-hydrogen atoms
 with sigma for 1-2 distances of 0.004 and sigma for 1-3 distances of 0.004
3.a Fixed occupancy and ADP/Uiso:
 H2, H3, H4
3.b Ternary CH refined with riding coordinates:
 C8(H8), C11(H11)
3.c Secondary CH2 refined with riding coordinates:
 C1(H1A,H1B), C2(H2A,H2B), C3(H3A,H3B), C4(H4A,H4B), C5(H5A,H5B), C6(H6A,H6B),
 C7(H7A,H7B), C9(H9A,H9B), C10(H10A,H10B)
3.d Aromatic/amide H refined with riding coordinates:
 C15(H15), C16(H16), C17(H17), C18(H18)
;
_shelx_shelxl_version_number 2014/7
_olex2_diffrn_ambient_temperature_device 'Oxford Cryosystems'
_olex2_exptl_crystal_mounting_method 'The crystal was mounted on a glass fibre oil'
_olex2_submission_special_instructions 'No special instructions were received'

loop_
_space_group_symop_operation_xyz
'x, y, z'
'-x, y+1/2, -z+1/2'
'-x, -y, -z'
'x, -y-1/2, z-1/2'

loop_
_atom_site_label
_atom_site_type_symbol
_atom_site_fract_x
_atom_site_fract_y
_atom_site_fract_z
_atom_site_U_iso_or_equiv
_atom_site_adp_type
_atom_site_occupancy
_atom_site_site_symmetry_order
_atom_site_calc_flag
_atom_site_refinement_flags_posn
_atom_site_refinement_flags_adp
C1 C 0.24544(13) -0.19615(14) 0.27041(15) 0.0347(4) Uani 1 1 d . U
H1A H 0.2762 -0.1733 0.2119 0.042 Uiso 1 1 calc R .
H1B H 0.1846 -0.2483 0.2278 0.042 Uiso 1 1 calc R .
C2 C 0.33567(13) -0.25263(14) 0.37776(15) 0.0356(4) Uani 1 1 d . U
H2A H 0.3027 -0.2855 0.4300 0.043 Uiso 1 1 calc R .
H2B H 0.3677 -0.3117 0.3470 0.043 Uiso 1 1 calc R .
C3 C 0.50639(14) -0.23293(15) 0.55777(17) 0.0442(5) Uani 1 1 d . U
H3A H 0.5508 -0.2822 0.5309 0.053 Uiso 1 1 calc R .
H3B H 0.4679 -0.2776 0.5966 0.053 Uiso 1 1 calc R .
C4 C 0.58375(14) -0.15444(16) 0.65150(16) 0.0445(5) Uani 1 1 d . U
H4A H 0.6161 -0.1049 0.6103 0.053 Uiso 1 1 calc R .
H4B H 0.6455 -0.1958 0.7138 0.053 Uiso 1 1 calc R .
C5 C 0.52786(15) -0.08731(16) 0.71558(16) 0.0450(5) Uani 1 1 d . U
H5A H 0.4818 -0.1354 0.7415 0.054 Uiso 1 1 calc R .
H5B H 0.5855 -0.0542 0.7900 0.054 Uiso 1 1 calc R .
C6 C 0.39212(15) 0.05754(16) 0.68919(16) 0.0425(5) Uani 1 1 d . U
H6A H 0.3916 0.1357 0.6703 0.051 Uiso 1 1 calc R .
H6B H 0.4269 0.0491 0.7792 0.051 Uiso 1 1 calc R .
C7 C 0.27387(15) 0.01578(16) 0.63890(15) 0.0413(5) Uani 1 1 d . U
H7A H 0.2743 -0.0639 0.6487 0.050 Uiso 1 1 calc R .
H7B H 0.2347 0.0481 0.6852 0.050 Uiso 1 1 calc R .
C8 C 0.11985(14) -0.02498(17) 0.44110(17) 0.0449(5) Uani 1 1 d . U
H8 H 0.0846 -0.0461 0.4970 0.054 Uiso 1 1 calc R .
C9 C 0.15215(14) -0.12854(15) 0.39452(16) 0.0410(5) Uani 1 1 d . U
H9A H 0.2075 -0.1693 0.4641 0.049 Uiso 1 1 calc R .
H9B H 0.0859 -0.1750 0.3542 0.049 Uiso 1 1 calc R .
C10 C 0.03461(16) 0.0371(2) 0.33415(17) 0.0634(7) Uani 1 1 d . U
H10A H -0.0374 -0.0016 0.3022 0.076 Uiso 1 1 calc R .
H10B H 0.0234 0.1101 0.3614 0.076 Uiso 1 1 calc R .
C11 C 0.11218(13) -0.04933(15) 0.19832(15) 0.0346(4) Uani 1 1 d . U
H11 H 0.0492 -0.1008 0.1571 0.042 Uiso 1 1 calc R .
C12 C 0.09736(15) 0.14096(19) 0.19585(17) 0.0518(6) Uani 1 1 d . U
C13 C 0.14449(14) 0.10962(15) 0.10866(16) 0.0397(5) Uani 1 1 d . U
C14 C 0.15065(12) -0.00207(14) 0.10657(14) 0.0310(4) Uani 1 1 d . U
C15 C 0.18349(13) -0.05141(14) 0.02331(15) 0.0350(4) Uani 1 1 d . U
H15 H 0.1847 -0.1282 0.0177 0.042 Uiso 1 1 calc R .
C16 C 0.21446(15) 0.01329(16) -0.05146(16) 0.0429(5) Uani 1 1 d . U
H16 H 0.2384 -0.0200 -0.1075 0.051 Uiso 1 1 calc R .
C17 C 0.21125(15) 0.12414(17) -0.04641(18) 0.0493(5) Uani 1 1 d . U
H17 H 0.2341 0.1665 -0.0977 0.059 Uiso 1 1 calc R .
C18 C 0.17496(15) 0.17496(16) 0.03281(18) 0.0496(5) Uani 1 1 d . U
H18 H 0.1709 0.2517 0.0355 0.060 Uiso 1 1 calc R .
N1 N 0.19956(10) -0.10086(11) 0.30627(12) 0.0291(3) Uani 1 1 d . U
N2 N 0.42339(11) -0.17844(12) 0.45062(13) 0.0330(3) Uani 1 1 d . U
H2 H 0.3980(14) -0.1230(14) 0.4774(16) 0.040 Uiso 1 1 d . .
N3 N 0.45738(12) -0.00112(13) 0.63660(12) 0.0366(4) Uani 1 1 d . U
H3 H 0.4984(15) 0.0468(14) 0.6172(16) 0.044 Uiso 1 1 d . .
N4 N 0.21586(12) 0.04381(12) 0.50981(13) 0.0374(4) Uani 1 1 d . U
H4 H 0.2644(15) 0.0328(14) 0.4758(16) 0.045 Uiso 1 1 d . .
N5 N 0.07388(12) 0.04679(15) 0.23912(13) 0.0463(4) Uani 1 1 d . U
O1 O 0.07985(12) 0.23325(12) 0.22274(13) 0.0754(5) Uani 1 1 d . U

loop_
_atom_site_aniso_label
_atom_site_aniso_U_11
_atom_site_aniso_U_22
_atom_site_aniso_U_33
_atom_site_aniso_U_23
_atom_site_aniso_U_13
_atom_site_aniso_U_12
C1 0.0337(9) 0.0338(10) 0.0361(10) -0.0076(8) 0.0141(8) -0.0041(8)
C2 0.0398(10) 0.0315(10) 0.0394(10) -0.0008(8) 0.0203(8) -0.0023(8)
C3 0.0343(9) 0.0467(12) 0.0483(11) 0.0151(9) 0.0138(9) 0.0063(9)
C4 0.0265(9) 0.0587(13) 0.0416(11) 0.0184(9) 0.0075(8) 0.0020(9)
C5 0.0358(10) 0.0580(13) 0.0329(10) 0.0113(9) 0.0063(8) -0.0086(9)
C6 0.0475(11) 0.0481(12) 0.0258(9) -0.0043(8) 0.0093(8) -0.0091(9)
C7 0.0422(10) 0.0538(12) 0.0273(9) -0.0030(9) 0.0140(8) -0.0001(9)
C8 0.0283(9) 0.0753(14) 0.0346(10) -0.0111(9) 0.0165(8) -0.0006(9)
C9 0.0303(9) 0.0570(12) 0.0394(10) -0.0100(9) 0.0182(8) -0.0156(9)
C10 0.0319(10) 0.116(2) 0.0384(11) -0.0165(12) 0.0110(9) 0.0233(12)
C11 0.0209(8) 0.0487(11) 0.0293(9) -0.0127(8) 0.0057(7) -0.0016(8)
C12 0.0365(10) 0.0577(13) 0.0356(11) -0.0147(10) -0.0103(8) 0.0246(10)
C13 0.0289(9) 0.0374(11) 0.0329(10) -0.0070(8) -0.0068(8) 0.0077(8)
C14 0.0200(8) 0.0383(10) 0.0265(9) -0.0062(8) 0.0014(7) 0.0008(7)
C15 0.0328(9) 0.0358(10) 0.0321(9) -0.0025(8) 0.0093(8) 0.0028(8)
C16 0.0377(10) 0.0516(12) 0.0364(10) 0.0058(9) 0.0125(9) 0.0056(9)
C17 0.0389(11) 0.0520(13) 0.0436(12) 0.0108(10) 0.0039(9) -0.0028(9)
C18 0.0395(10) 0.0347(11) 0.0467(12) 0.0032(9) -0.0096(9) 0.0015(9)
N1 0.0222(6) 0.0374(8) 0.0280(7) -0.0065(6) 0.0108(6) -0.0011(6)
N2 0.0276(7) 0.0324(8) 0.0370(8) 0.0058(7) 0.0114(6) 0.0020(6)
N3 0.0323(8) 0.0433(9) 0.0302(8) 0.0053(7) 0.0091(7) -0.0094(7)
N4 0.0354(8) 0.0492(10) 0.0267(8) -0.0050(7) 0.0122(7) 0.0051(7)
N5 0.0316(8) 0.0680(12) 0.0314(9) -0.0115(8) 0.0054(7) 0.0207(8)
O1 0.0714(10) 0.0673(10) 0.0521(9) -0.0224(8) -0.0092(7) 0.0445(8)

loop_
_atom_type_symbol
_atom_type_description
_atom_type_scat_dispersion_real
_atom_type_scat_dispersion_imag
_atom_type_scat_source
C C 0.0033 0.0016 'International Tables Vol C Tables 4.2.6.8 and 6.1.1.4'
H H 0.0000 0.0000 'International Tables Vol C Tables 4.2.6.8 and 6.1.1.4'
N N 0.0061 0.0033 'International Tables Vol C Tables 4.2.6.8 and 6.1.1.4'
O O 0.0106 0.0060 'International Tables Vol C Tables 4.2.6.8 and 6.1.1.4'

loop_
_geom_angle_atom_site_label_1
_geom_angle_atom_site_label_2
_geom_angle_atom_site_label_3
_geom_angle
H1A C1 H1B 107.7
C2 C1 H1A 108.9
C2 C1 H1B 108.9
N1 C1 H1A 108.9
N1 C1 H1B 108.9
N1 C1 C2 113.21(13)
C1 C2 H2A 109.2
C1 C2 H2B 109.2
H2A C2 H2B 107.9
N2 C2 C1 111.89(14)
N2 C2 H2A 109.2
N2 C2 H2B 109.2
H3A C3 H3B 107.8
C4 C3 H3A 109.0
C4 C3 H3B 109.0
N2 C3 H3A 109.0
N2 C3 H3B 109.0
N2 C3 C4 112.85(15)
C3 C4 H4A 108.8
C3 C4 H4B 108.8
C3 C4 C5 113.87(14)
H4A C4 H4B 107.7
C5 C4 H4A 108.8
C5 C4 H4B 108.8
C4 C5 H5A 109.1
C4 C5 H5B 109.1
H5A C5 H5B 107.9
N3 C5 C4 112.27(15)
N3 C5 H5A 109.1
N3 C5 H5B 109.1
H6A C6 H6B 108.0
C7 C6 H6A 109.4
C7 C6 H6B 109.4
N3 C6 H6A 109.4
N3 C6 H6B 109.4
N3 C6 C7 111.08(14)
C6 C7 H7A 109.7
C6 C7 H7B 109.7
H7A C7 H7B 108.2
N4 C7 C6 110.00(15)
N4 C7 H7A 109.7
N4 C7 H7B 109.7
C9 C8 H8 108.1
C10 C8 H8 108.1
C10 C8 C9 109.56(15)
N4 C8 H8 108.1
N4 C8 C9 112.44(14)
N4 C8 C10 110.45(17)
C8 C9 H9A 109.7
C8 C9 H9B 109.7
H9A C9 H9B 108.2
N1 C9 C8 109.75(15)
N1 C9 H9A 109.7
N1 C9 H9B 109.7
C8 C10 H10A 109.9
C8 C10 H10B 109.9
H10A C10 H10B 108.3
N5 C10 C8 109.02(14)
N5 C10 H10A 109.9
N5 C10 H10B 109.9
C14 C11 H11 110.4
N1 C11 H11 110.4
N1 C11 C14 115.39(12)
N5 C11 H11 110.4
N5 C11 C14 101.75(15)
N5 C11 N1 108.10(13)
N5 C12 C13 106.25(16)
O1 C12 C13 127.6(2)
O1 C12 N5 126.2(2)
C14 C13 C12 108.63(18)
C14 C13 C18 121.89(18)
C18 C13 C12 129.42(18)
C13 C14 C11 109.32(15)
C13 C14 C15 119.29(17)
C15 C14 C11 131.31(16)
C14 C15 H15 120.6
C16 C15 C14 118.84(17)
C16 C15 H15 120.6
C15 C16 H16 119.2
C17 C16 C15 121.51(18)
C17 C16 H16 119.2
C16 C17 H17 119.7
C16 C17 C18 120.59(19)
C18 C17 H17 119.7
C13 C18 H18 121.1
C17 C18 C13 117.80(18)
C17 C18 H18 121.1
C1 N1 C9 112.17(13)
C1 N1 C11 110.82(12)
C11 N1 C9 108.56(12)
C2 N2 C3 111.12(14)
C2 N2 H2 112.2(11)
C3 N2 H2 107.2(11)
C5 N3 H3 110.7(11)
C6 N3 C5 114.20(14)
C6 N3 H3 108.6(12)
C7 N4 C8 114.28(15)
C7 N4 H4 106.7(11)
C8 N4 H4 105.8(11)
C10 N5 C11 119.45(18)
C12 N5 C10 126.04(17)
C12 N5 C11 113.54(15)

loop_
_geom_bond_atom_site_label_1
_geom_bond_atom_site_label_2
_geom_bond_distance
C1 H1A 0.9900
C1 H1B 0.9900
C1 C2 1.514(2)
C1 N1 1.469(2)
C2 H2A 0.9900
C2 H2B 0.9900
C2 N2 1.451(2)
C3 H3A 0.9900
C3 H3B 0.9900
C3 C4 1.515(3)
C3 N2 1.463(2)
C4 H4A 0.9900
C4 H4B 0.9900
C4 C5 1.519(3)
C5 H5A 0.9900
C5 H5B 0.9900
C5 N3 1.471(2)
C6 H6A 0.9900
C6 H6B 0.9900
C6 C7 1.515(2)
C6 N3 1.459(2)
C7 H7A 0.9900
C7 H7B 0.9900
C7 N4 1.458(2)
C8 H8 1.0000
C8 C9 1.526(3)
C8 C10 1.518(3)
C8 N4 1.464(2)
C9 H9A 0.9900
C9 H9B 0.9900
C9 N1 1.482(2)
C10 H10A 0.9900
C10 H10B 0.9900
C10 N5 1.445(2)
C11 H11 1.0000
C11 C14 1.513(2)
C11 N1 1.475(2)
C11 N5 1.454(2)
C12 C13 1.479(3)
C12 N5 1.361(3)
C12 O1 1.232(2)
C13 C14 1.381(2)
C13 C18 1.398(3)
C14 C15 1.388(2)
C15 H15 0.9500
C15 C16 1.387(2)
C16 H16 0.9500
C16 C17 1.370(3)
C17 H17 0.9500
C17 C18 1.384(3)
C18 H18 0.9500
N2 H2 0.880(18)
N3 H3 0.898(18)
N4 H4 0.905(19)

loop_
_geom_hbond_atom_site_label_D
_geom_hbond_atom_site_label_H
_geom_hbond_atom_site_label_A
_geom_hbond_distance_DH
_geom_hbond_distance_HA
_geom_hbond_distance_DA
_geom_hbond_angle_DHA
_geom_hbond_site_symmetry_A
N2 H2 N3 0.880(18) 2.300(18) 3.026(2) 139.7(15) .
N3 H3 N2 0.898(18) 2.255(19) 3.145(2) 171.3(16) 3_656
N4 H4 N1 0.905(19) 2.481(18) 2.9643(19) 113.8(14) .
N4 H4 N3 0.905(19) 2.515(18) 2.966(2) 111.3(13) .

loop_
_geom_torsion_atom_site_label_1
_geom_torsion_atom_site_label_2
_geom_torsion_atom_site_label_3
_geom_torsion_atom_site_label_4
_geom_torsion
C1 C2 N2 C3 176.66(14)
C2 C1 N1 C9 -58.42(17)
C2 C1 N1 C11 -179.93(13)
C3 C4 C5 N3 -74.80(19)
C4 C3 N2 C2 -166.31(15)
C4 C5 N3 C6 173.36(14)
C6 C7 N4 C8 157.60(15)
C7 C6 N3 C5 -99.23(17)
C8 C9 N1 C1 172.59(13)
C8 C9 N1 C11 -64.62(16)
C8 C10 N5 C11 50.2(2)
C8 C10 N5 C12 -117.7(2)
C9 C8 C10 N5 -49.4(2)
C9 C8 N4 C7 -85.34(18)
C10 C8 C9 N1 59.61(18)
C10 C8 N4 C7 151.93(15)
C11 C14 C15 C16 179.56(15)
C12 C13 C14 C11 -2.68(17)
C12 C13 C14 C15 174.48(14)
C12 C13 C18 C17 -176.16(16)
C13 C12 N5 C10 174.73(14)
C13 C12 N5 C11 6.22(18)
C13 C14 C15 C16 3.1(2)
C14 C11 N1 C1 -64.38(18)
C14 C11 N1 C9 172.01(14)
C14 C11 N5 C10 -176.87(14)
C14 C11 N5 C12 -7.53(17)
C14 C13 C18 C17 0.5(2)
C14 C15 C16 C17 -1.3(3)
C15 C16 C17 C18 -1.1(3)
C16 C17 C18 C13 1.4(3)
C18 C13 C14 C11 -179.95(14)
C18 C13 C14 C15 -2.8(2)
N1 C1 C2 N2 -53.79(18)
N1 C11 C14 C13 -110.80(15)
N1 C11 C14 C15 72.5(2)
N1 C11 N5 C10 -54.96(19)
N1 C11 N5 C12 114.38(15)
N2 C3 C4 C5 68.6(2)
N3 C6 C7 N4 -68.4(2)
N4 C8 C9 N1 -63.62(19)
N4 C8 C10 N5 74.9(2)
N5 C11 C14 C13 5.94(16)
N5 C11 C14 C15 -170.76(16)
N5 C11 N1 C1 -177.47(14)
N5 C11 N1 C9 58.92(17)
N5 C12 C13 C14 -1.99(18)
N5 C12 C13 C18 175.01(16)
O1 C12 C13 C14 179.59(17)
O1 C12 C13 C18 -3.4(3)
O1 C12 N5 C10 -6.8(3)
O1 C12 N5 C11 -175.34(16)
